data_4115550
loop_
_publ_author_name
'Toshihiro Nishikawa'
'Hirotada Kakiya'
'Hiroshi Shinokubo'
'Koichiro Oshima'

_publ_contact_author
; 
 Prof Koichiro Oshima 
 Department of Material Chemistry 
 Graduate School of Engineering 
 Kyoto University 
 Kyoto 606-8501 
 Japan 
;
_publ_contact_author_email oshima@fm1.kuic.kyoto-u.ac.jp
_publ_section_title
;
 Novel [2 + 2 + 2] Annulation of 1,6-Diynes Mediated by Methallylchromate
 or Methallylmagnesium Chloride under CrCl3 Catalysis
;
_journal_name_full 'Journal of the American Chemical Society'
_journal_page_first 4629
_journal_page_last 4630
_journal_paper_doi 10.1021/ja015746r
_journal_volume 123
_journal_year 2001
_chemical_formula_moiety 'C21 H31 N O4'
_chemical_formula_sum 'C21 H31 N O4'
_chemical_formula_weight 361.47
_chemical_melting_point 453
_chemical_name_systematic
; 
 8,8-Di(methoxymethyl)-2,5,10,10-tetramethyltricyclo[4.3.2.0]undeca-1(6)-ene
-3,4-dicarboximide 
;
_space_group_IT_number 2
_symmetry_cell_setting triclinic
_symmetry_space_group_name_Hall '-P 1'
_symmetry_space_group_name_H-M 'P -1'
_atom_sites_solution_hydrogens geom
_atom_sites_solution_primary direct
_atom_sites_solution_secondary difmap
_audit_creation_method SHELXL-97
_cell_angle_alpha 72.300(3)
_cell_angle_beta 68.293(3)
_cell_angle_gamma 71.564(3)
_cell_formula_units_Z 2
_cell_length_a 8.774(2)
_cell_length_b 11.073(3)
_cell_length_c 11.469(3)
_cell_measurement_temperature 293(2)
_cell_volume 959.7(4)
_computing_structure_refinement 'SHELXL-97 (Sheldrick, 1997)'
_computing_structure_solution 'SHELXS-97 (Sheldrick, 1997)'
_diffrn_ambient_temperature 293(2)
_diffrn_measured_fraction_theta_full 0.853
_diffrn_measured_fraction_theta_max 0.853
_diffrn_radiation_monochromator graphite
_diffrn_radiation_source 'fine-focus sealed tube'
_diffrn_radiation_type MoK\a
_diffrn_radiation_wavelength 0.71073
_diffrn_reflns_av_R_equivalents 0.0157
_diffrn_reflns_av_sigmaI/netI 0.0211
_diffrn_reflns_limit_h_max 11
_diffrn_reflns_limit_h_min -10
_diffrn_reflns_limit_k_max 13
_diffrn_reflns_limit_k_min -10
_diffrn_reflns_limit_l_max 14
_diffrn_reflns_limit_l_min -9
_diffrn_reflns_number 5294
_diffrn_reflns_theta_full 26.74
_diffrn_reflns_theta_max 26.74
_diffrn_reflns_theta_min 2.47
_exptl_absorpt_coefficient_mu 0.086
_exptl_absorpt_correction_type empirical
_exptl_crystal_colour colorless
_exptl_crystal_density_diffrn 1.251
_exptl_crystal_description block
_exptl_crystal_F_000 392
_exptl_crystal_size_max 0.80
_exptl_crystal_size_mid 0.70
_exptl_crystal_size_min 0.55
_refine_diff_density_max 0.294
_refine_diff_density_min -0.212
_refine_diff_density_rms 0.046
_refine_ls_extinction_method none
_refine_ls_goodness_of_fit_ref 1.066
_refine_ls_hydrogen_treatment mixed
_refine_ls_matrix_type full
_refine_ls_number_parameters 241
_refine_ls_number_reflns 3474
_refine_ls_number_restraints 0
_refine_ls_restrained_S_all 1.066
_refine_ls_R_factor_all 0.0475
_refine_ls_R_factor_gt 0.0416
_refine_ls_shift/su_max 0.002
_refine_ls_shift/su_mean 0.000
_refine_ls_structure_factor_coef Fsqd
_refine_ls_weighting_details 'calc w=1/[\s^2^(Fo^2^)+(0.0708P)^2^+0.2532P] where P=(Fo^2^+2Fc^2^)/3'
_refine_ls_weighting_scheme calc
_refine_ls_wR_factor_gt 0.1146
_refine_ls_wR_factor_ref 0.1188
_reflns_number_gt 3010
_reflns_number_total 3474
_reflns_threshold_expression >2sigma(I)
_cod_data_source_file ja015746r_s3.cif
_cod_data_source_block shino1
_cod_database_code 4115550

loop_
_symmetry_equiv_pos_as_xyz
'x, y, z'
'-x, -y, -z'

loop_
_atom_site_label
_atom_site_type_symbol
_atom_site_fract_x
_atom_site_fract_y
_atom_site_fract_z
_atom_site_U_iso_or_equiv
_atom_site_adp_type
_atom_site_occupancy
_atom_site_symmetry_multiplicity
_atom_site_calc_flag
_atom_site_refinement_flags
O4 O 0.27587(13) 0.50533(10) 0.54430(10) 0.0272(3) Uani 1 1 d .
O1 O 0.09810(14) 0.21557(11) 1.16102(10) 0.0291(3) Uani 1 1 d .
O2 O 0.31566(13) 0.52242(10) 0.92117(10) 0.0275(3) Uani 1 1 d .
O3 O 0.66438(13) 0.12028(11) 0.51006(10) 0.0299(3) Uani 1 1 d .
N1 N 0.49524(15) 0.32549(12) 0.52485(11) 0.0231(3) Uani 1 1 d .
H1 H 0.5742 0.3657 0.5032 0.028 Uiso 1 1 calc R
C10 C 0.15276(18) 0.04393(14) 0.76739(13) 0.0216(3) Uani 1 1 d .
H10A H 0.1209 -0.0024 0.8562 0.026 Uiso 1 1 calc R
H10B H 0.1682 -0.0145 0.7137 0.026 Uiso 1 1 calc R
C18 C 0.22525(18) 0.28690(14) 0.58087(13) 0.0202(3) Uani 1 1 d .
H18 H 0.1824 0.2994 0.5093 0.024 Uiso 1 1 calc R
C3 C 0.27045(17) 0.30914(13) 0.95521(13) 0.0184(3) Uani 1 1 d .
C6 C 0.28528(17) 0.17798(13) 0.81683(12) 0.0178(3) Uani 1 1 d .
C7 C 0.15841(17) 0.28114(13) 0.80635(12) 0.0173(3) Uani 1 1 d .
C5 C 0.12035(17) 0.36718(14) 0.89742(13) 0.0198(3) Uani 1 1 d .
H5A H 0.0134 0.3624 0.9637 0.024 Uiso 1 1 calc R
H5B H 0.1178 0.4571 0.8524 0.024 Uiso 1 1 calc R
C20 C 0.07497(17) 0.29297(14) 0.70804(13) 0.0194(3) Uani 1 1 d .
C16 C 0.52570(19) 0.19178(14) 0.53759(13) 0.0226(3) Uani 1 1 d .
C4 C 0.35960(18) 0.17367(13) 0.91724(13) 0.0204(3) Uani 1 1 d .
H4A H 0.4808 0.1637 0.8825 0.025 Uiso 1 1 calc R
H4B H 0.3346 0.1028 0.9905 0.025 Uiso 1 1 calc R
C15 C 0.32787(19) 0.38755(14) 0.55000(13) 0.0218(3) Uani 1 1 d .
C11 C 0.00719(18) 0.16484(14) 0.74609(14) 0.0226(3) Uani 1 1 d .
C14 C 0.39506(18) 0.39728(14) 0.89184(14) 0.0223(3) Uani 1 1 d .
H14A H 0.4925 0.3596 0.9228 0.027 Uiso 1 1 calc R
H14B H 0.4332 0.4050 0.7995 0.027 Uiso 1 1 calc R
C2 C 0.21298(18) 0.29796(14) 1.09970(13) 0.0209(3) Uani 1 1 d .
H2A H 0.3098 0.2626 1.1316 0.025 Uiso 1 1 calc R
H2B H 0.1590 0.3837 1.1192 0.025 Uiso 1 1 calc R
C21 C 0.45980(19) -0.03953(14) 0.75878(14) 0.0241(3) Uani 1 1 d .
H21A H 0.5629 -0.0139 0.7389 0.036 Uiso 1 1 calc R
H21B H 0.4760 -0.0966 0.7046 0.036 Uiso 1 1 calc R
H21C H 0.4277 -0.0840 0.8471 0.036 Uiso 1 1 calc R
C17 C 0.35683(18) 0.15550(14) 0.59143(13) 0.0201(3) Uani 1 1 d .
H17 H 0.3508 0.1024 0.5394 0.024 Uiso 1 1 calc R
C19 C -0.06192(19) 0.41824(14) 0.69450(15) 0.0250(3) Uani 1 1 d .
H19A H -0.1472 0.4223 0.7760 0.037 Uiso 1 1 calc R
H19B H -0.1117 0.4188 0.6325 0.037 Uiso 1 1 calc R
H19C H -0.0128 0.4922 0.6666 0.037 Uiso 1 1 calc R
C8 C -0.13788(19) 0.16542(16) 0.87194(16) 0.0308(4) Uani 1 1 d .
H8A H -0.2325 0.2345 0.8581 0.046 Uiso 1 1 calc R
H8B H -0.1022 0.1786 0.9359 0.046 Uiso 1 1 calc R
H8C H -0.1699 0.0835 0.9007 0.046 Uiso 1 1 calc R
C12 C 0.32144(17) 0.08095(13) 0.73600(13) 0.0193(3) Uani 1 1 d .
C9 C -0.0568(2) 0.15562(17) 0.64243(17) 0.0339(4) Uani 1 1 d .
H9A H -0.1078 0.0824 0.6725 0.051 Uiso 1 1 calc R
H9B H 0.0359 0.1447 0.5659 0.051 Uiso 1 1 calc R
H9C H -0.1388 0.2340 0.6239 0.051 Uiso 1 1 calc R
C1 C 0.0299(2) 0.21428(17) 1.29413(15) 0.0357(4) Uani 1 1 d .
H1A H 0.1195 0.1838 1.3324 0.054 Uiso 1 1 calc R
H1B H -0.0466 0.1574 1.3338 0.054 Uiso 1 1 calc R
H1C H -0.0294 0.3008 1.3064 0.054 Uiso 1 1 calc R
C13 C 0.4074(3) 0.61675(19) 0.84404(18) 0.0451(5) Uani 1 1 d .
H13A H 0.5177 0.5903 0.8544 0.068 Uiso 1 1 calc R
H13B H 0.3499 0.6986 0.8692 0.068 Uiso 1 1 calc R
H13C H 0.4174 0.6259 0.7557 0.068 Uiso 1 1 calc R

loop_
_atom_site_aniso_label
_atom_site_aniso_U_11
_atom_site_aniso_U_22
_atom_site_aniso_U_33
_atom_site_aniso_U_23
_atom_site_aniso_U_13
_atom_site_aniso_U_12
O4 0.0304(6) 0.0211(6) 0.0308(6) -0.0026(4) -0.0092(5) -0.0097(5)
O1 0.0363(6) 0.0324(6) 0.0213(5) -0.0102(4) -0.0001(5) -0.0174(5)
O2 0.0303(6) 0.0212(5) 0.0303(6) -0.0082(4) -0.0034(5) -0.0095(4)
O3 0.0251(6) 0.0308(6) 0.0301(6) -0.0127(5) 0.0016(4) -0.0075(5)
N1 0.0248(6) 0.0242(7) 0.0213(6) -0.0050(5) -0.0012(5) -0.0135(5)
C10 0.0257(7) 0.0197(7) 0.0200(7) -0.0051(5) -0.0034(6) -0.0096(6)
C18 0.0249(7) 0.0221(7) 0.0161(7) -0.0046(5) -0.0058(6) -0.0087(6)
C3 0.0191(7) 0.0171(7) 0.0195(7) -0.0078(5) -0.0055(5) -0.0014(5)
C6 0.0200(7) 0.0171(7) 0.0152(6) -0.0045(5) -0.0011(5) -0.0069(5)
C7 0.0181(7) 0.0186(7) 0.0150(6) -0.0046(5) -0.0016(5) -0.0069(5)
C5 0.0198(7) 0.0199(7) 0.0207(7) -0.0092(5) -0.0062(5) -0.0011(6)
C20 0.0208(7) 0.0214(7) 0.0177(7) -0.0049(5) -0.0048(6) -0.0076(6)
C16 0.0276(8) 0.0265(8) 0.0143(7) -0.0068(6) -0.0011(6) -0.0109(6)
C4 0.0220(7) 0.0189(7) 0.0205(7) -0.0081(5) -0.0061(6) -0.0014(6)
C15 0.0282(8) 0.0232(8) 0.0150(7) -0.0025(5) -0.0052(6) -0.0101(6)
C11 0.0230(7) 0.0248(8) 0.0229(7) -0.0051(6) -0.0064(6) -0.0099(6)
C14 0.0213(7) 0.0244(8) 0.0213(7) -0.0096(6) -0.0038(6) -0.0037(6)
C2 0.0236(7) 0.0199(7) 0.0208(7) -0.0075(5) -0.0057(6) -0.0054(6)
C21 0.0273(8) 0.0197(7) 0.0241(7) -0.0081(6) -0.0047(6) -0.0041(6)
C17 0.0250(7) 0.0219(7) 0.0152(7) -0.0075(5) -0.0019(5) -0.0091(6)
C19 0.0256(8) 0.0250(8) 0.0283(8) -0.0065(6) -0.0121(6) -0.0056(6)
C8 0.0218(8) 0.0286(8) 0.0356(9) -0.0037(7) -0.0019(6) -0.0084(6)
C12 0.0229(7) 0.0179(7) 0.0165(7) -0.0051(5) -0.0021(5) -0.0070(6)
C9 0.0429(10) 0.0309(9) 0.0396(9) -0.0038(7) -0.0222(8) -0.0160(8)
C1 0.0450(10) 0.0366(9) 0.0233(8) -0.0121(7) 0.0041(7) -0.0185(8)
C13 0.0664(13) 0.0377(10) 0.0336(10) -0.0097(8) 0.0008(9) -0.0322(10)

loop_
_atom_type_symbol
_atom_type_description
_atom_type_scat_dispersion_real
_atom_type_scat_dispersion_imag
_atom_type_scat_source
C C 0.0033 0.0016 'International Tables Vol C Tables 4.2.6.8 and 6.1.1.4'
H H 0.0000 0.0000 'International Tables Vol C Tables 4.2.6.8 and 6.1.1.4'
N N 0.0061 0.0033 'International Tables Vol C Tables 4.2.6.8 and 6.1.1.4'
O O 0.0106 0.0060 'International Tables Vol C Tables 4.2.6.8 and 6.1.1.4'

loop_
_geom_angle_atom_site_label_1
_geom_angle_atom_site_label_2
_geom_angle_atom_site_label_3
_geom_angle
C1 O1 C2 110.88(11)
C13 O2 C14 112.87(13)
C15 N1 C16 113.90(12)
C12 C10 C11 112.77(11)
C15 C18 C17 103.32(11)
C15 C18 C20 112.84(11)
C17 C18 C20 111.56(11)
C2 C3 C14 108.85(11)
C2 C3 C5 112.26(11)
C14 C3 C5 108.79(11)
C2 C3 C4 112.21(11)
C14 C3 C4 108.36(11)
C5 C3 C4 106.24(11)
C7 C6 C4 112.60(12)
C7 C6 C12 116.30(12)
C4 C6 C12 130.89(12)
C6 C7 C5 113.33(12)
C6 C7 C20 116.27(12)
C5 C7 C20 130.40(12)
C7 C5 C3 102.80(11)
C7 C20 C19 113.60(12)
C7 C20 C18 103.45(11)
C19 C20 C18 111.70(11)
C7 C20 C11 106.83(11)
C19 C20 C11 113.06(12)
C18 C20 C11 107.57(11)
O3 C16 N1 124.63(13)
O3 C16 C17 127.82(14)
N1 C16 C17 107.55(12)
C6 C4 C3 103.06(11)
O4 C15 N1 123.53(13)
O4 C15 C18 127.86(13)
N1 C15 C18 108.59(12)
C9 C11 C8 108.63(13)
C9 C11 C10 109.85(12)
C8 C11 C10 108.56(12)
C9 C11 C20 111.76(12)
C8 C11 C20 109.28(12)
C10 C11 C20 108.70(11)
O2 C14 C3 109.58(11)
O1 C2 C3 109.98(11)
C16 C17 C18 105.02(11)
C16 C17 C12 112.34(12)
C18 C17 C12 109.54(11)
C6 C12 C21 113.95(12)
C6 C12 C10 106.06(11)
C21 C12 C10 111.13(11)
C6 C12 C17 107.97(11)
C21 C12 C17 113.30(11)
C10 C12 C17 103.69(11)

loop_
_geom_bond_atom_site_label_1
_geom_bond_atom_site_label_2
_geom_bond_distance
O4 C15 1.2278(18)
O1 C1 1.4161(19)
O1 C2 1.4178(18)
O2 C13 1.402(2)
O2 C14 1.4206(18)
O3 C16 1.2105(19)
N1 C15 1.371(2)
N1 C16 1.3899(19)
C10 C12 1.545(2)
C10 C11 1.560(2)
C18 C15 1.529(2)
C18 C17 1.549(2)
C18 C20 1.5656(19)
C3 C2 1.5206(19)
C3 C14 1.527(2)
C3 C5 1.5614(19)
C3 C4 1.5668(19)
C6 C7 1.330(2)
C6 C4 1.5019(19)
C6 C12 1.5122(19)
C7 C5 1.5020(19)
C7 C20 1.5115(19)
C20 C19 1.531(2)
C20 C11 1.588(2)
C16 C17 1.512(2)
C11 C9 1.531(2)
C11 C8 1.531(2)
C21 C12 1.523(2)
C17 C12 1.5735(19)
